data_7054304
loop_
_publ_author_name
'Mondal, Gopinath'
'Bera, Pradip'
'Santra, Ananyakumari'
'Jana, Sumanta'
'Mandal, Tarak Nath'
'Mondal, Anup'
'Seok, Sang Il'
'Bera, Pulakesh'

_publ_section_title
;
 Precursor-driven selective synthesis of hexagonal chalcocite (Cu2S)
 nanocrystals: structural, optical, electrical and photocatalytic
 properties
;
_journal_issue 10
_journal_name_full 'New J. Chem.'
_journal_page_first 4774
_journal_paper_doi 10.1039/C4NJ00584H
_journal_volume 38
_journal_year 2014
_chemical_formula_sum 'C14 H20 Cl2 Cu2 N4 S4'
_chemical_formula_weight 570.56
_chemical_name_systematic
; 
 ? 
;
_space_group_IT_number 2
_symmetry_cell_setting triclinic
_symmetry_space_group_name_Hall '-P 1'
_symmetry_space_group_name_H-M 'P -1'
_atom_sites_solution_hydrogens geom
_atom_sites_solution_primary direct
_atom_sites_solution_secondary difmap
_audit_creation_method SHELXL-97
_cell_angle_alpha 68.855(4)
_cell_angle_beta 65.795(4)
_cell_angle_gamma 78.787(5)
_cell_formula_units_Z 2
_cell_length_a 10.5271(9)
_cell_length_b 10.7784(9)
_cell_length_c 10.9396(9)
_cell_measurement_reflns_used 7983
_cell_measurement_temperature 100(1)
_cell_measurement_theta_max 28.18
_cell_measurement_theta_min 2.15
_cell_volume 1054.33(16)
_computing_cell_refinement 'Bruker SAINT'
_computing_data_collection 'Bruker APEX2'
_computing_data_reduction 'Bruker SAINT'
_computing_molecular_graphics 'Bruker SHELXTL'
_computing_publication_material 'Bruker SHELXTL'
_computing_structure_refinement 'SHELXL-97 (Sheldrick, 2008)'
_computing_structure_solution 'SHELXS-97 (Sheldrick, 2008)'
_diffrn_ambient_temperature 100(1)
_diffrn_measured_fraction_theta_full 0.986
_diffrn_measured_fraction_theta_max 0.986
_diffrn_measurement_device_type 'Bruker APEX-II CCD'
_diffrn_measurement_method '\f and \w scans'
_diffrn_radiation_monochromator graphite
_diffrn_radiation_source 'fine-focus sealed tube'
_diffrn_radiation_type MoK\a
_diffrn_radiation_wavelength 0.71073
_diffrn_reflns_av_R_equivalents 0.0613
_diffrn_reflns_av_sigmaI/netI 0.0583
_diffrn_reflns_limit_h_max 14
_diffrn_reflns_limit_h_min -13
_diffrn_reflns_limit_k_max 14
_diffrn_reflns_limit_k_min -14
_diffrn_reflns_limit_l_max 14
_diffrn_reflns_limit_l_min -14
_diffrn_reflns_number 17096
_diffrn_reflns_theta_full 28.30
_diffrn_reflns_theta_max 28.30
_diffrn_reflns_theta_min 2.03
_exptl_absorpt_coefficient_mu 2.674
_exptl_absorpt_correction_T_max 0.6305
_exptl_absorpt_correction_T_min 0.6169
_exptl_absorpt_correction_type multi-scan
_exptl_absorpt_process_details 'Bruker SADABS'
_exptl_crystal_colour green
_exptl_crystal_density_diffrn 1.797
_exptl_crystal_density_meas ?
_exptl_crystal_density_method 'not measured'
_exptl_crystal_description Block
_exptl_crystal_F_000 576
_exptl_crystal_size_max 0.20
_exptl_crystal_size_mid 0.20
_exptl_crystal_size_min 0.19
_refine_diff_density_max 1.490
_refine_diff_density_min -2.156
_refine_diff_density_rms 0.195
_refine_ls_extinction_method none
_refine_ls_goodness_of_fit_ref 1.030
_refine_ls_hydrogen_treatment refxyz
_refine_ls_matrix_type full
_refine_ls_number_parameters 235
_refine_ls_number_reflns 5169
_refine_ls_number_restraints 0
_refine_ls_restrained_S_all 1.030
_refine_ls_R_factor_all 0.0599
_refine_ls_R_factor_gt 0.0526
_refine_ls_shift/su_max 0.002
_refine_ls_shift/su_mean 0.000
_refine_ls_structure_factor_coef Fsqd
_refine_ls_weighting_details 'calc w=1/[\s^2^(Fo^2^)+(0.0959P)^2^+0.0000P] where P=(Fo^2^+2Fc^2^)/3'
_refine_ls_weighting_scheme calc
_refine_ls_wR_factor_gt 0.1342
_refine_ls_wR_factor_ref 0.1420
_reflns_number_gt 4419
_reflns_number_total 5169
_reflns_threshold_expression >2sigma(I)
_cod_data_source_file c4nj00584h1.cif
_cod_data_source_block 20130228lt_0m
_cod_depositor_comments
;
The following automatic conversions were performed:

'_symmetry_cell_setting' value 'Triclinic' changed to 'triclinic'
according to
/usr/data/users/saulius/crontab/automatic-downloads/rss-feeds/RSC/lib/dictionaries/cif_core.dic
dictionary named 'cif_core.dic' version 2.4.2 from 2011-04-26.

Automatic conversion script
Id: cif_fix_values 2281 2013-09-26 08:29:07Z andrius 

 Adding full bibliography for 7054304.cif.

The following automatic conversions were performed:

'_exptl_crystal_density_meas' value 'none' was changed to '?' - the
value is perceived as not measured.

Automatic conversion script
Id: cif_fix_values 3008 2015-01-20 13:52:24Z robertas 
;
_cod_original_cell_volume 1054.33(15)
_cod_original_sg_symbol_H-M P-1
_cod_database_code 7054304

loop_
_symmetry_equiv_pos_as_xyz
'x, y, z'
'-x, -y, -z'

loop_
_atom_site_label
_atom_site_type_symbol
_atom_site_fract_x
_atom_site_fract_y
_atom_site_fract_z
_atom_site_U_iso_or_equiv
_atom_site_adp_type
_atom_site_occupancy
_atom_site_symmetry_multiplicity
_atom_site_calc_flag
_atom_site_refinement_flags
Cu1 Cu 0.70134(4) 0.07988(4) 0.68108(4) 0.01904(13) Uani 1 1 d .
Cu2 Cu 1.73690(4) -0.52624(4) -0.20857(4) 0.02388(14) Uani 1 1 d .
Cl1 Cl 1.56489(8) -0.46628(8) -0.27319(9) 0.02742(19) Uani 1 1 d .
Cl2 Cl 1.91918(8) -0.57994(8) -0.15976(8) 0.02653(19) Uani 1 1 d .
S1 S 0.79559(8) -0.11309(7) 0.63406(8) 0.01923(18) Uani 1 1 d .
S2 S 0.96368(8) -0.15489(7) 0.35550(8) 0.01950(18) Uani 1 1 d .
N1 N 0.8581(2) 0.0805(2) 0.3872(2) 0.0163(5) Uani 1 1 d .
N2 N 0.7949(3) 0.1662(2) 0.4682(3) 0.0176(5) Uani 1 1 d .
C1 C 0.8705(3) -0.0541(3) 0.4592(3) 0.0166(6) Uani 1 1 d .
C2 C 0.8949(3) 0.1531(3) 0.2429(3) 0.0185(6) Uani 1 1 d .
C3 C 0.8537(3) 0.2817(3) 0.2373(3) 0.0216(6) Uani 1 1 d .
H3A H 0.8644 0.3555 0.1541 0.026 Uiso 1 1 calc R
C4 C 0.7917(3) 0.2866(3) 0.3778(3) 0.0197(6) Uani 1 1 d .
C5 C 0.9474(4) -0.3179(3) 0.4832(3) 0.0260(7) Uani 1 1 d .
H5A H 0.9973 -0.3841 0.4352 0.039 Uiso 1 1 calc R
H5B H 0.8486 -0.3373 0.5332 0.039 Uiso 1 1 calc R
H5C H 0.9875 -0.3212 0.5510 0.039 Uiso 1 1 calc R
C6 C 0.9613(3) 0.0980(3) 0.1228(3) 0.0247(7) Uani 1 1 d .
H6A H 0.9753 0.1706 0.0338 0.037 Uiso 1 1 calc R
H6B H 0.9007 0.0339 0.1323 0.037 Uiso 1 1 calc R
H6C H 1.0516 0.0532 0.1233 0.037 Uiso 1 1 calc R
C7 C 0.7285(4) 0.4035(3) 0.4276(4) 0.0266(7) Uani 1 1 d .
H7A H 0.6948 0.3752 0.5308 0.040 Uiso 1 1 calc R
H7B H 0.6502 0.4431 0.3969 0.040 Uiso 1 1 calc R
H7C H 0.7987 0.4696 0.3878 0.040 Uiso 1 1 calc R
S11 S 0.70101(8) 0.12069(8) 0.87072(8) 0.02118(18) Uani 1 1 d .
S12 S 0.47316(8) 0.24611(8) 1.06872(8) 0.02182(19) Uani 1 1 d .
N11 N 0.4511(2) 0.2028(2) 0.8555(3) 0.0163(5) Uani 1 1 d .
N12 N 0.5003(3) 0.1517(2) 0.7427(3) 0.0169(5) Uani 1 1 d .
C11 C 0.5397(3) 0.1885(3) 0.9257(3) 0.0174(6) Uani 1 1 d .
C12 C 0.3177(3) 0.2635(3) 0.8713(3) 0.0179(6) Uani 1 1 d .
C13 C 0.2843(3) 0.2475(3) 0.7700(3) 0.0198(6) Uani 1 1 d .
H13A H 0.1995 0.2766 0.7543 0.024 Uiso 1 1 calc R
C14 C 0.4011(3) 0.1791(3) 0.6925(3) 0.0192(6) Uani 1 1 d .
C15 C 0.6121(3) 0.1996(3) 1.1353(3) 0.0249(7) Uani 1 1 d .
H15A H 0.5852 0.2280 1.2186 0.037 Uiso 1 1 calc R
H15B H 0.6968 0.2429 1.0622 0.037 Uiso 1 1 calc R
H15C H 0.6298 0.1027 1.1612 0.037 Uiso 1 1 calc R
C16 C 0.2337(3) 0.3370(3) 0.9736(4) 0.0243(7) Uani 1 1 d .
H16A H 0.1441 0.3692 0.9626 0.036 Uiso 1 1 calc R
H16B H 0.2845 0.4129 0.9554 0.036 Uiso 1 1 calc R
H16C H 0.2174 0.2773 1.0699 0.036 Uiso 1 1 calc R
C17 C 0.4212(3) 0.1409(3) 0.5670(3) 0.0239(7) Uani 1 1 d .
H17A H 0.5127 0.0942 0.5372 0.036 Uiso 1 1 calc R
H17B H 0.4160 0.2213 0.4896 0.036 Uiso 1 1 calc R
H17C H 0.3480 0.0823 0.5919 0.036 Uiso 1 1 calc R

loop_
_atom_site_aniso_label
_atom_site_aniso_U_11
_atom_site_aniso_U_22
_atom_site_aniso_U_33
_atom_site_aniso_U_23
_atom_site_aniso_U_13
_atom_site_aniso_U_12
Cu1 0.0178(2) 0.0263(2) 0.0151(2) -0.01661(16) -0.00190(15) 0.00437(15)
Cu2 0.0258(2) 0.0277(2) 0.0180(2) -0.01275(17) -0.00496(17) 0.00235(17)
Cl1 0.0287(4) 0.0298(4) 0.0268(4) -0.0158(3) -0.0098(3) 0.0040(3)
Cl2 0.0271(4) 0.0323(4) 0.0204(4) -0.0143(3) -0.0066(3) 0.0043(3)
S1 0.0216(4) 0.0223(4) 0.0132(3) -0.0124(3) -0.0020(3) 0.0033(3)
S2 0.0193(4) 0.0230(4) 0.0151(4) -0.0141(3) -0.0003(3) 0.0031(3)
N1 0.0157(11) 0.0231(12) 0.0121(11) -0.0142(10) -0.0012(9) 0.0027(9)
N2 0.0175(12) 0.0211(12) 0.0162(12) -0.0142(10) -0.0034(10) 0.0042(9)
C1 0.0131(13) 0.0229(14) 0.0167(14) -0.0130(11) -0.0036(11) 0.0011(10)
C2 0.0162(13) 0.0260(15) 0.0140(14) -0.0106(11) -0.0038(11) 0.0015(11)
C3 0.0216(15) 0.0260(15) 0.0160(14) -0.0106(12) -0.0042(12) 0.0027(12)
C4 0.0206(14) 0.0219(14) 0.0198(15) -0.0128(12) -0.0068(12) 0.0023(11)
C5 0.0361(18) 0.0207(15) 0.0199(15) -0.0137(12) -0.0059(13) 0.0055(13)
C6 0.0273(16) 0.0301(16) 0.0147(15) -0.0143(13) -0.0027(12) 0.0050(13)
C7 0.0345(18) 0.0232(15) 0.0259(17) -0.0159(13) -0.0109(14) 0.0055(13)
S11 0.0166(4) 0.0328(4) 0.0190(4) -0.0201(3) -0.0044(3) 0.0062(3)
S12 0.0205(4) 0.0319(4) 0.0157(4) -0.0180(3) -0.0029(3) 0.0046(3)
N11 0.0158(12) 0.0210(12) 0.0148(12) -0.0140(10) -0.0029(9) 0.0031(9)
N12 0.0169(12) 0.0218(12) 0.0154(12) -0.0161(10) -0.0025(9) 0.0034(9)
C11 0.0168(13) 0.0220(14) 0.0130(13) -0.0116(11) -0.0005(11) 0.0001(11)
C12 0.0150(13) 0.0223(14) 0.0174(14) -0.0133(11) -0.0021(11) 0.0019(11)
C13 0.0168(14) 0.0243(14) 0.0214(16) -0.0149(12) -0.0060(12) 0.0047(11)
C14 0.0222(15) 0.0210(14) 0.0161(14) -0.0115(11) -0.0044(12) -0.0003(11)
C15 0.0286(16) 0.0325(17) 0.0193(15) -0.0167(13) -0.0094(13) 0.0037(13)
C16 0.0196(15) 0.0297(16) 0.0265(17) -0.0220(14) -0.0036(13) 0.0069(12)
C17 0.0226(15) 0.0350(17) 0.0215(16) -0.0205(14) -0.0081(13) 0.0047(13)

loop_
_atom_type_symbol
_atom_type_description
_atom_type_scat_dispersion_real
_atom_type_scat_dispersion_imag
_atom_type_scat_source
C C 0.0033 0.0016 'International Tables Vol C Tables 4.2.6.8 and 6.1.1.4'
H H 0.0000 0.0000 'International Tables Vol C Tables 4.2.6.8 and 6.1.1.4'
N N 0.0061 0.0033 'International Tables Vol C Tables 4.2.6.8 and 6.1.1.4'
S S 0.1246 0.1234 'International Tables Vol C Tables 4.2.6.8 and 6.1.1.4'
Cl Cl 0.1484 0.1585 'International Tables Vol C Tables 4.2.6.8 and 6.1.1.4'
Cu Cu 0.3201 1.2651 'International Tables Vol C Tables 4.2.6.8 and 6.1.1.4'

loop_
_geom_angle_atom_site_label_1
_geom_angle_atom_site_label_2
_geom_angle_atom_site_label_3
_geom_angle
N12 Cu1 N2 108.30(10)
N12 Cu1 S1 130.53(7)
N2 Cu1 S1 84.52(7)
N12 Cu1 S11 84.39(7)
N2 Cu1 S11 133.25(7)
S1 Cu1 S11 121.61(3)
Cl1 Cu2 Cl2 175.70(4)
C1 S1 Cu1 99.51(10)
C1 S2 C5 102.46(14)
C1 N1 N2 117.2(2)
C1 N1 C2 132.8(2)
N2 N1 C2 109.9(2)
C4 N2 N1 106.2(2)
C4 N2 Cu1 135.6(2)
N1 N2 Cu1 116.89(19)
N1 C1 S1 121.2(2)
N1 C1 S2 115.9(2)
S1 C1 S2 122.89(18)
C3 C2 N1 105.7(2)
C3 C2 C6 127.7(3)
N1 C2 C6 126.6(3)
C2 C3 C4 107.9(3)
C2 C3 H3A 126.0
C4 C3 H3A 126.0
N2 C4 C3 110.3(3)
N2 C4 C7 121.1(3)
C3 C4 C7 128.6(3)
S2 C5 H5A 109.5
S2 C5 H5B 109.5
H5A C5 H5B 109.5
S2 C5 H5C 109.5
H5A C5 H5C 109.5
H5B C5 H5C 109.5
C2 C6 H6A 109.5
C2 C6 H6B 109.5
H6A C6 H6B 109.5
C2 C6 H6C 109.5
H6A C6 H6C 109.5
H6B C6 H6C 109.5
C4 C7 H7A 109.5
C4 C7 H7B 109.5
H7A C7 H7B 109.5
C4 C7 H7C 109.5
H7A C7 H7C 109.5
H7B C7 H7C 109.5
C11 S11 Cu1 99.56(10)
C11 S12 C15 102.24(14)
C11 N11 N12 117.2(2)
C11 N11 C12 132.9(2)
N12 N11 C12 109.9(2)
C14 N12 N11 106.0(2)
C14 N12 Cu1 135.7(2)
N11 N12 Cu1 117.69(17)
N11 C11 S11 120.8(2)
N11 C11 S12 116.0(2)
S11 C11 S12 123.14(18)
C13 C12 N11 106.2(2)
C13 C12 C16 127.5(3)
N11 C12 C16 126.2(3)
C12 C13 C14 106.6(3)
C12 C13 H13A 126.7
C14 C13 H13A 126.7
N12 C14 C13 111.3(3)
N12 C14 C17 120.1(3)
C13 C14 C17 128.6(3)
S12 C15 H15A 109.5
S12 C15 H15B 109.5
H15A C15 H15B 109.5
S12 C15 H15C 109.5
H15A C15 H15C 109.5
H15B C15 H15C 109.5
C12 C16 H16A 109.5
C12 C16 H16B 109.5
H16A C16 H16B 109.5
C12 C16 H16C 109.5
H16A C16 H16C 109.5
H16B C16 H16C 109.5
C14 C17 H17A 109.5
C14 C17 H17B 109.5
H17A C17 H17B 109.5
C14 C17 H17C 109.5
H17A C17 H17C 109.5
H17B C17 H17C 109.5

loop_
_geom_bond_atom_site_label_1
_geom_bond_atom_site_label_2
_geom_bond_distance
Cu1 N12 2.026(2)
Cu1 N2 2.042(3)
Cu1 S1 2.2640(8)
Cu1 S11 2.2692(8)
Cu2 Cl1 2.1121(9)
Cu2 Cl2 2.1184(9)
S1 C1 1.663(3)
S2 C1 1.729(3)
S2 C5 1.794(3)
N1 C1 1.389(4)
N1 N2 1.396(3)
N1 C2 1.407(4)
N2 C4 1.322(4)
C2 C3 1.357(4)
C2 C6 1.489(4)
C3 C4 1.419(4)
C3 H3A 0.9500
C4 C7 1.483(4)
C5 H5A 0.9800
C5 H5B 0.9800
C5 H5C 0.9800
C6 H6A 0.9800
C6 H6B 0.9800
C6 H6C 0.9800
C7 H7A 0.9800
C7 H7B 0.9800
C7 H7C 0.9800
S11 C11 1.666(3)
S12 C11 1.719(3)
S12 C15 1.801(3)
N11 C11 1.390(4)
N11 N12 1.396(3)
N11 C12 1.398(3)
N12 C14 1.308(4)
C12 C13 1.364(4)
C12 C16 1.489(4)
C13 C14 1.420(4)
C13 H13A 0.9500
C14 C17 1.495(4)
C15 H15A 0.9800
C15 H15B 0.9800
C15 H15C 0.9800
C16 H16A 0.9800
C16 H16B 0.9800
C16 H16C 0.9800
C17 H17A 0.9800
C17 H17B 0.9800
C17 H17C 0.9800

loop_
_geom_torsion_atom_site_label_1
_geom_torsion_atom_site_label_2
_geom_torsion_atom_site_label_3
_geom_torsion_atom_site_label_4
_geom_torsion
N12 Cu1 S1 C1 107.28(14)
N2 Cu1 S1 C1 -2.18(12)
S11 Cu1 S1 C1 -140.69(10)
C1 N1 N2 C4 -178.4(2)
C2 N1 N2 C4 0.4(3)
C1 N1 N2 Cu1 -9.4(3)
C2 N1 N2 Cu1 169.37(19)
N12 Cu1 N2 C4 40.1(3)
S1 Cu1 N2 C4 171.1(3)
S11 Cu1 N2 C4 -59.6(3)
N12 Cu1 N2 N1 -124.58(19)
S1 Cu1 N2 N1 6.40(18)
S11 Cu1 N2 N1 135.65(16)
N2 N1 C1 S1 7.5(4)
C2 N1 C1 S1 -171.0(3)
N2 N1 C1 S2 -174.20(19)
C2 N1 C1 S2 7.3(4)
Cu1 S1 C1 N1 -2.0(2)
Cu1 S1 C1 S2 179.77(16)
C5 S2 C1 N1 -176.7(2)
C5 S2 C1 S1 1.6(2)
C1 N1 C2 C3 178.5(3)
N2 N1 C2 C3 -0.1(3)
C1 N1 C2 C6 0.1(5)
N2 N1 C2 C6 -178.4(3)
N1 C2 C3 C4 -0.3(3)
C6 C2 C3 C4 178.0(3)
N1 N2 C4 C3 -0.6(3)
Cu1 N2 C4 C3 -166.4(2)
N1 N2 C4 C7 178.9(3)
Cu1 N2 C4 C7 13.0(5)
C2 C3 C4 N2 0.6(4)
C2 C3 C4 C7 -178.9(3)
N12 Cu1 S11 C11 -2.77(13)
N2 Cu1 S11 C11 107.15(14)
S1 Cu1 S11 C11 -137.70(11)
C11 N11 N12 C14 -178.8(3)
C12 N11 N12 C14 -0.4(3)
C11 N11 N12 Cu1 -6.2(3)
C12 N11 N12 Cu1 172.18(19)
N2 Cu1 N12 C14 41.1(3)
S1 Cu1 N12 C14 -57.6(3)
S11 Cu1 N12 C14 174.9(3)
N2 Cu1 N12 N11 -128.7(2)
S1 Cu1 N12 N11 132.63(17)
S11 Cu1 N12 N11 5.13(19)
N12 N11 C11 S11 3.4(4)
C12 N11 C11 S11 -174.5(3)
N12 N11 C11 S12 -177.3(2)
C12 N11 C11 S12 4.8(4)
Cu1 S11 C11 N11 0.6(3)
Cu1 S11 C11 S12 -178.70(17)
C15 S12 C11 N11 176.2(2)
C15 S12 C11 S11 -4.5(2)
C11 N11 C12 C13 179.0(3)
N12 N11 C12 C13 1.0(3)
C11 N11 C12 C16 2.1(5)
N12 N11 C12 C16 -175.9(3)
N11 C12 C13 C14 -1.2(3)
C16 C12 C13 C14 175.7(3)
N11 N12 C14 C13 -0.4(3)
Cu1 N12 C14 C13 -170.9(2)
N11 N12 C14 C17 178.4(3)
Cu1 N12 C14 C17 7.8(5)
C12 C13 C14 N12 1.0(4)
C12 C13 C14 C17 -177.6(3)
